data_1507233
loop_
_publ_author_name
'Chakraborty, Debashis'
'Rodriguez, Antonio'
'Chen, Eugene Y.-X.'

_publ_section_title
;
 Catalytic Ring-Opening Polymerization of Propylene Oxide by Organoborane
 and Aluminum Lewis Acids
;
_journal_issue 15
_journal_name_full Macromolecules
_journal_page_first 5470
_journal_paper_doi 10.1021/ma034050a
_journal_volume 36
_journal_year 2003
_chemical_formula_sum 'C45 H12 B2 F26 O4'
_chemical_formula_weight 1132.17
_chemical_name_systematic
; 
 ? 
;
_space_group_IT_number 14
_symmetry_cell_setting monoclinic
_symmetry_space_group_name_Hall '-P 2ybc'
_symmetry_space_group_name_H-M 'P 1 21/c 1'
_atom_sites_solution_hydrogens geom
_atom_sites_solution_primary direct
_atom_sites_solution_secondary difmap
_audit_creation_method SHELXL-97
_cell_angle_alpha 90.00
_cell_angle_beta 105.431(3)
_cell_angle_gamma 90.00
_cell_formula_units_Z 4
_cell_length_a 13.424(2)
_cell_length_b 26.445(4)
_cell_length_c 12.5276(19)
_cell_measurement_reflns_used 852
_cell_measurement_temperature 173(2)
_cell_measurement_theta_max 19.39
_cell_measurement_theta_min 3.37
_cell_volume 4287.0(11)
_computing_cell_refinement 'Bruker SMART'
_computing_data_collection 'Bruker SMART'
_computing_data_reduction 'Bruker SAINT'
_computing_molecular_graphics 'Bruker SHELXTL'
_computing_publication_material 'Bruker SHELXTL'
_computing_structure_refinement 'SHELXL-97 (Sheldrick, 1997)'
_computing_structure_solution 'SHELXS-97 (Sheldrick, 1990)'
_diffrn_ambient_temperature 173(2)
_diffrn_measured_fraction_theta_full 0.992
_diffrn_measured_fraction_theta_max 0.992
_diffrn_measurement_device_type 'CCD area detector'
_diffrn_measurement_method 'phi and omega scans'
_diffrn_radiation_monochromator graphite
_diffrn_radiation_source 'fine-focus sealed tube'
_diffrn_radiation_type MoK\a
_diffrn_radiation_wavelength 0.71073
_diffrn_reflns_av_R_equivalents 0.1044
_diffrn_reflns_av_sigmaI/netI 0.0734
_diffrn_reflns_limit_h_max 13
_diffrn_reflns_limit_h_min -13
_diffrn_reflns_limit_k_max 26
_diffrn_reflns_limit_k_min -26
_diffrn_reflns_limit_l_max 12
_diffrn_reflns_limit_l_min -12
_diffrn_reflns_number 21108
_diffrn_reflns_theta_full 20.92
_diffrn_reflns_theta_max 20.92
_diffrn_reflns_theta_min 3.24
_exptl_absorpt_coefficient_mu 0.187
_exptl_absorpt_correction_type none
_exptl_crystal_colour clear
_exptl_crystal_density_diffrn 1.754
_exptl_crystal_density_meas 0
_exptl_crystal_density_method 'not measured'
_exptl_crystal_description plates
_exptl_crystal_F_000 2232
_exptl_crystal_size_max 0.28
_exptl_crystal_size_mid 0.25
_exptl_crystal_size_min 0.15
_refine_diff_density_max 0.359
_refine_diff_density_min -0.205
_refine_diff_density_rms 0.065
_refine_ls_extinction_coef 0.0221(10)
_refine_ls_extinction_expression Fc^*^=kFc[1+0.001xFc^2^\l^3^/sin(2\q)]^-1/4^
_refine_ls_extinction_method SHELXL
_refine_ls_goodness_of_fit_ref 0.968
_refine_ls_hydrogen_treatment mixed
_refine_ls_matrix_type full
_refine_ls_number_parameters 695
_refine_ls_number_reflns 4528
_refine_ls_number_restraints 0
_refine_ls_restrained_S_all 0.968
_refine_ls_R_factor_all 0.0775
_refine_ls_R_factor_gt 0.0462
_refine_ls_shift/su_max 0.014
_refine_ls_shift/su_mean 0.002
_refine_ls_structure_factor_coef Fsqd
_refine_ls_weighting_details 'calc w=1/[\s^2^(Fo^2^)+(0.0612P)^2^+0.0000P] where P=(Fo^2^+2Fc^2^)/3'
_refine_ls_weighting_scheme calc
_refine_ls_wR_factor_gt 0.1012
_refine_ls_wR_factor_ref 0.1140
_reflns_number_gt 3150
_reflns_number_total 4528
_reflns_threshold_expression >2sigma(I)
_cod_data_source_file ma034050asi20030513_012729.cif
_cod_data_source_block p21c
_cod_depositor_comments
;
The following automatic conversions were performed:

'_symmetry_cell_setting' value 'Monoclinic' changed to 'monoclinic'
according to /home/saulius/struct/CIF-dictionaries/cif_core.dic
dictionary named 'cif_core.dic' version 2.4.1 from 2010-06-29.

Automatic conversion script
Id: cif_fix_values 1715 2011-07-08 13:25:40Z adriana 
;
_cod_original_sg_symbol_H-M P2(1)/c
_cod_database_code 1507233

loop_
_symmetry_equiv_pos_as_xyz
'x, y, z'
'-x, y+1/2, -z+1/2'
'-x, -y, -z'
'x, -y-1/2, z-1/2'

loop_
_atom_site_label
_atom_site_type_symbol
_atom_site_fract_x
_atom_site_fract_y
_atom_site_fract_z
_atom_site_U_iso_or_equiv
_atom_site_adp_type
_atom_site_occupancy
_atom_site_symmetry_multiplicity
_atom_site_calc_flag
_atom_site_refinement_flags
C1 C 0.6308(3) -0.02863(14) 0.2517(3) 0.0325(10) Uani 1 1 d .
C2 C 0.6278(5) -0.03254(19) 0.1425(4) 0.0753(17) Uani 1 1 d .
C3 C 0.5957(5) -0.0747(2) 0.0786(4) 0.0881(19) Uani 1 1 d .
H3A H 0.5985 -0.0762 0.0037 0.106 Uiso 1 1 calc R
C4 C 0.5602(4) -0.11375(17) 0.1262(4) 0.0547(13) Uani 1 1 d .
C5 C 0.5559(4) -0.11265(17) 0.2321(4) 0.0566(13) Uani 1 1 d .
H5A H 0.5281 -0.1401 0.2636 0.068 Uiso 1 1 calc R
C6 C 0.5932(3) -0.07046(17) 0.2929(4) 0.0448(11) Uani 1 1 d .
C7 C 0.9740(3) 0.11684(14) 0.4943(3) 0.0350(10) Uani 1 1 d .
C8 C 1.0182(3) 0.14750(16) 0.4282(4) 0.0445(11) Uani 1 1 d .
C9 C 1.1163(4) 0.16553(16) 0.4613(4) 0.0538(13) Uani 1 1 d .
H9A H 1.1433 0.1867 0.4144 0.065 Uiso 1 1 calc R
C10 C 1.1737(3) 0.15244(18) 0.5624(5) 0.0533(13) Uani 1 1 d .
C11 C 1.1391(4) 0.12256(18) 0.6335(4) 0.0533(13) Uani 1 1 d .
H11A H 1.1819 0.1140 0.7046 0.064 Uiso 1 1 calc R
C12 C 1.0395(3) 0.10544(16) 0.5975(4) 0.0451(12) Uani 1 1 d .
C13 C 0.7463(3) 0.01621(15) 0.6274(3) 0.0347(10) Uani 1 1 d .
C14 C 0.6969(3) 0.02590(18) 0.7082(4) 0.0504(12) Uani 1 1 d .
C15 C 0.7062(4) -0.0034(2) 0.8006(4) 0.0572(13) Uani 1 1 d .
C16 C 0.7684(4) -0.04456(19) 0.8160(4) 0.0560(13) Uani 1 1 d .
C17 C 0.8202(4) -0.05638(18) 0.7404(4) 0.0563(13) Uani 1 1 d .
C18 C 0.8080(3) -0.02594(16) 0.6483(3) 0.0442(11) Uani 1 1 d .
C19 C 0.6534(3) 0.09470(15) 0.4980(3) 0.0351(10) Uani 1 1 d .
C20 C 0.6817(3) 0.14248(17) 0.5376(3) 0.0427(11) Uani 1 1 d .
C21 C 0.6149(4) 0.18265(17) 0.5246(4) 0.0538(13) Uani 1 1 d .
C22 C 0.5123(4) 0.1752(2) 0.4757(4) 0.0545(13) Uani 1 1 d .
C23 C 0.4781(4) 0.1288(2) 0.4380(4) 0.0493(12) Uani 1 1 d .
C24 C 0.5486(3) 0.08985(16) 0.4506(3) 0.0406(11) Uani 1 1 d .
C25 C 0.7838(3) 0.10105(14) 0.1700(3) 0.0391(11) Uani 1 1 d .
C26 C 0.8567(4) 0.06411(17) 0.1776(4) 0.0528(12) Uani 1 1 d .
C27 C 0.9061(4) 0.05408(19) 0.0982(5) 0.0669(15) Uani 1 1 d .
C28 C 0.8846(4) 0.0827(2) 0.0045(5) 0.0665(14) Uani 1 1 d .
C29 C 0.8139(4) 0.12064(19) -0.0074(4) 0.0630(14) Uani 1 1 d .
C30 C 0.7660(3) 0.12914(16) 0.0742(4) 0.0480(12) Uani 1 1 d .
C31 C 0.6403(3) 0.15049(15) 0.2513(3) 0.0349(10) Uani 1 1 d .
C32 C 0.5355(4) 0.14342(17) 0.2067(3) 0.0448(12) Uani 1 1 d .
C33 C 0.4629(3) 0.1815(2) 0.1886(4) 0.0518(12) Uani 1 1 d .
C34 C 0.4941(4) 0.2296(2) 0.2162(4) 0.0550(13) Uani 1 1 d .
C35 C 0.5955(4) 0.23946(17) 0.2602(4) 0.0510(12) Uani 1 1 d .
C36 C 0.6662(3) 0.20067(16) 0.2751(4) 0.0447(11) Uani 1 1 d .
C37 C 1.0404(6) 0.2399(2) 0.7110(5) 0.0802(17) Uani 1 1 d .
C38 C 1.0109(5) 0.2086(3) 0.7816(7) 0.0873(18) Uani 1 1 d .
H38A H 0.9395 0.2016 0.7703 0.105 Uiso 1 1 calc R
C39 C 1.0788(9) 0.1871(3) 0.8667(7) 0.111(2) Uani 1 1 d .
H39A H 1.0555 0.1646 0.9141 0.133 Uiso 1 1 calc R
C40 C 1.1839(9) 0.1975(4) 0.8866(7) 0.125(3) Uani 1 1 d .
H40A H 1.2332 0.1831 0.9479 0.150 Uiso 1 1 calc R
C41 C 1.2133(7) 0.2293(4) 0.8137(10) 0.123(3) Uani 1 1 d .
H41A H 1.2843 0.2369 0.8237 0.148 Uiso 1 1 calc R
C42 C 1.1425(8) 0.2495(3) 0.7292(7) 0.100(2) Uani 1 1 d .
H42A H 1.1646 0.2715 0.6799 0.120 Uiso 1 1 calc R
C43 C 0.9613(7) 0.2633(3) 0.6150(6) 0.150(3) Uani 1 1 d .
H43A H 0.8920 0.2524 0.6167 0.225 Uiso 1 1 calc R
H43B H 0.9746 0.2525 0.5453 0.225 Uiso 1 1 calc R
H43C H 0.9658 0.3002 0.6206 0.225 Uiso 1 1 calc R
C44 C 0.8684(3) 0.09829(15) 0.4564(4) 0.0352(10) Uani 1 1 d .
C45 C 0.6721(3) 0.01570(15) 0.3196(4) 0.0329(10) Uani 1 1 d .
O1 O 0.7018(2) 0.00907(9) 0.4231(2) 0.0371(7) Uani 1 1 d .
O2 O 0.84144(19) 0.06407(10) 0.5146(2) 0.0370(7) Uani 1 1 d .
O3 O 0.80871(19) 0.11836(9) 0.3722(2) 0.0369(7) Uani 1 1 d .
O4 O 0.6742(2) 0.05649(10) 0.2701(2) 0.0438(7) Uani 1 1 d .
B2 B 0.7340(3) 0.04803(17) 0.5156(4) 0.0344(12) Uani 1 1 d .
B4 B 0.7265(4) 0.10776(17) 0.2672(4) 0.0382(12) Uani 1 1 d .
F2 F 0.6629(4) 0.00576(14) 0.0946(3) 0.184(3) Uani 1 1 d .
F4 F 0.5269(2) -0.15502(10) 0.0650(2) 0.0831(9) Uani 1 1 d .
F6 F 0.5938(3) -0.07098(10) 0.3998(2) 0.0891(10) Uani 1 1 d .
F8 F 0.96286(18) 0.15954(9) 0.3262(2) 0.0633(8) Uani 1 1 d .
F10 F 1.2718(2) 0.16970(11) 0.5956(2) 0.0786(9) Uani 1 1 d .
F12 F 1.00524(19) 0.07698(10) 0.6687(2) 0.0652(8) Uani 1 1 d .
F14 F 0.6336(2) 0.06584(12) 0.7004(2) 0.0892(10) Uani 1 1 d .
F15 F 0.6534(3) 0.00799(13) 0.8747(2) 0.0996(11) Uani 1 1 d .
F16 F 0.7791(2) -0.07401(11) 0.9076(2) 0.0823(9) Uani 1 1 d .
F17 F 0.8829(3) -0.09682(11) 0.7559(2) 0.0887(10) Uani 1 1 d .
F18 F 0.8627(2) -0.03940(9) 0.5767(2) 0.0673(8) Uani 1 1 d .
F20 F 0.78169(19) 0.15217(9) 0.5900(2) 0.0608(7) Uani 1 1 d .
F21 F 0.6504(2) 0.22891(10) 0.5598(2) 0.0837(9) Uani 1 1 d .
F22 F 0.4462(2) 0.21438(11) 0.4615(2) 0.0847(9) Uani 1 1 d .
F23 F 0.3786(2) 0.12101(11) 0.3883(2) 0.0736(8) Uani 1 1 d .
F24 F 0.50972(17) 0.04405(9) 0.41116(19) 0.0538(7) Uani 1 1 d .
F26 F 0.8802(2) 0.03409(10) 0.2696(2) 0.0800(9) Uani 1 1 d .
F27 F 0.9761(3) 0.01629(12) 0.1119(3) 0.1017(11) Uani 1 1 d .
F28 F 0.9327(3) 0.07414(12) -0.0750(3) 0.1008(11) Uani 1 1 d .
F29 F 0.7938(3) 0.14862(12) -0.0992(3) 0.1024(12) Uani 1 1 d .
F30 F 0.6966(2) 0.16687(10) 0.0554(2) 0.0748(9) Uani 1 1 d .
F32 F 0.49828(18) 0.09600(10) 0.1793(2) 0.0648(8) Uani 1 1 d .
F33 F 0.3627(2) 0.17013(11) 0.1453(2) 0.0834(9) Uani 1 1 d .
F34 F 0.4237(2) 0.26669(11) 0.1988(2) 0.0832(9) Uani 1 1 d .
F35 F 0.6254(2) 0.28723(10) 0.2848(2) 0.0807(9) Uani 1 1 d .
F36 F 0.76529(19) 0.21407(9) 0.3149(2) 0.0676(8) Uani 1 1 d .

loop_
_atom_site_aniso_label
_atom_site_aniso_U_11
_atom_site_aniso_U_22
_atom_site_aniso_U_33
_atom_site_aniso_U_23
_atom_site_aniso_U_13
_atom_site_aniso_U_12
C1 0.042(3) 0.027(2) 0.029(3) -0.002(2) 0.011(2) -0.006(2)
C2 0.131(5) 0.060(4) 0.040(3) -0.006(3) 0.033(3) -0.054(3)
C3 0.140(5) 0.087(4) 0.044(3) -0.028(3) 0.035(3) -0.060(4)
C4 0.069(3) 0.042(3) 0.054(4) -0.021(3) 0.019(3) -0.019(3)
C5 0.072(4) 0.042(3) 0.059(4) -0.007(3) 0.023(3) -0.023(3)
C6 0.059(3) 0.048(3) 0.031(3) -0.009(2) 0.019(2) -0.010(2)
C7 0.033(3) 0.031(2) 0.039(3) -0.001(2) 0.007(2) 0.004(2)
C8 0.040(3) 0.044(3) 0.046(3) 0.003(2) 0.006(2) 0.004(2)
C9 0.046(3) 0.047(3) 0.071(4) -0.004(3) 0.021(3) -0.010(2)
C10 0.031(3) 0.058(3) 0.066(4) -0.016(3) 0.006(3) -0.009(3)
C11 0.038(3) 0.060(3) 0.054(3) -0.006(3) -0.002(3) -0.001(3)
C12 0.050(3) 0.039(3) 0.047(3) 0.002(2) 0.015(3) 0.000(2)
C13 0.033(2) 0.038(3) 0.031(3) -0.004(2) 0.007(2) -0.004(2)
C14 0.052(3) 0.059(3) 0.041(3) 0.003(3) 0.013(3) 0.012(3)
C15 0.060(3) 0.079(4) 0.038(3) 0.004(3) 0.021(3) 0.008(3)
C16 0.066(3) 0.069(4) 0.031(3) 0.019(3) 0.009(3) -0.004(3)
C17 0.069(3) 0.051(3) 0.048(3) 0.010(3) 0.016(3) 0.010(3)
C18 0.060(3) 0.045(3) 0.031(3) -0.002(2) 0.017(2) -0.001(3)
C19 0.043(3) 0.036(3) 0.029(2) -0.004(2) 0.013(2) -0.004(2)
C20 0.041(3) 0.045(3) 0.043(3) -0.005(2) 0.014(2) -0.001(3)
C21 0.080(4) 0.032(3) 0.062(3) -0.011(2) 0.040(3) 0.003(3)
C22 0.066(4) 0.053(4) 0.055(3) 0.013(3) 0.036(3) 0.030(3)
C23 0.044(3) 0.066(4) 0.040(3) 0.008(3) 0.015(2) 0.015(3)
C24 0.044(3) 0.045(3) 0.032(3) -0.002(2) 0.010(2) -0.004(3)
C25 0.044(3) 0.024(2) 0.049(3) -0.002(2) 0.013(2) 0.002(2)
C26 0.070(3) 0.041(3) 0.046(3) 0.002(3) 0.014(3) 0.017(3)
C27 0.072(4) 0.062(4) 0.068(4) -0.009(3) 0.021(3) 0.033(3)
C28 0.078(4) 0.069(4) 0.065(4) -0.006(3) 0.042(3) 0.006(3)
C29 0.085(4) 0.053(3) 0.059(4) 0.015(3) 0.034(3) 0.017(3)
C30 0.053(3) 0.043(3) 0.055(3) 0.006(3) 0.026(3) 0.011(2)
C31 0.036(3) 0.039(3) 0.029(2) -0.0005(19) 0.008(2) -0.003(2)
C32 0.052(3) 0.046(3) 0.034(3) 0.003(2) 0.007(2) -0.005(3)
C33 0.034(3) 0.071(4) 0.045(3) 0.013(3) 0.001(2) 0.012(3)
C34 0.060(4) 0.053(4) 0.054(3) 0.015(3) 0.020(3) 0.026(3)
C35 0.062(4) 0.036(3) 0.055(3) -0.003(2) 0.016(3) 0.003(3)
C36 0.037(3) 0.040(3) 0.055(3) 0.005(2) 0.009(2) 0.003(3)
C37 0.102(6) 0.066(4) 0.076(5) -0.017(3) 0.028(4) 0.019(4)
C38 0.071(4) 0.102(5) 0.093(5) -0.027(4) 0.028(5) -0.004(4)
C39 0.144(8) 0.102(6) 0.093(6) -0.005(5) 0.044(6) 0.004(6)
C40 0.118(8) 0.147(8) 0.083(6) -0.050(5) -0.022(6) 0.064(6)
C41 0.074(6) 0.154(9) 0.145(9) -0.090(7) 0.034(6) -0.016(6)
C42 0.114(7) 0.079(5) 0.129(7) -0.050(5) 0.070(6) -0.028(5)
C43 0.201(9) 0.109(6) 0.123(7) -0.019(5) 0.013(6) 0.064(6)
C44 0.042(3) 0.025(3) 0.041(3) -0.002(2) 0.016(2) 0.006(2)
C45 0.037(3) 0.031(3) 0.031(3) 0.003(2) 0.010(2) 0.001(2)
O1 0.0511(18) 0.0296(16) 0.0301(19) 0.0002(13) 0.0099(14) -0.0012(13)
O2 0.0355(17) 0.0358(17) 0.0392(17) 0.0035(14) 0.0089(13) -0.0001(13)
O3 0.0343(17) 0.0333(17) 0.0380(18) 0.0036(14) 0.0003(15) 0.0016(13)
O4 0.0564(19) 0.0330(19) 0.0372(17) 0.0061(15) 0.0039(14) -0.0086(14)
B2 0.030(3) 0.036(3) 0.036(3) -0.009(2) 0.007(2) -0.005(2)
B4 0.040(3) 0.030(3) 0.044(3) 0.004(2) 0.010(3) -0.001(2)
F2 0.387(7) 0.132(3) 0.050(2) -0.041(2) 0.090(3) -0.181(4)
F4 0.109(2) 0.0649(19) 0.075(2) -0.0385(16) 0.0231(17) -0.0331(17)
F6 0.151(3) 0.073(2) 0.057(2) -0.0161(15) 0.0506(19) -0.0622(19)
F8 0.0513(16) 0.0718(19) 0.065(2) 0.0240(14) 0.0117(15) -0.0145(13)
F10 0.0412(17) 0.090(2) 0.098(2) -0.0142(17) 0.0072(15) -0.0168(15)
F12 0.0542(16) 0.086(2) 0.0478(17) 0.0140(14) 0.0002(13) -0.0110(14)
F14 0.115(2) 0.108(2) 0.0604(19) 0.0230(17) 0.0508(17) 0.062(2)
F15 0.118(3) 0.139(3) 0.061(2) 0.0255(18) 0.056(2) 0.034(2)
F16 0.108(2) 0.090(2) 0.0511(19) 0.0302(16) 0.0251(16) 0.0028(18)
F17 0.134(3) 0.063(2) 0.073(2) 0.0291(15) 0.0342(19) 0.041(2)
F18 0.092(2) 0.0617(17) 0.0599(18) 0.0148(13) 0.0406(16) 0.0318(15)
F20 0.0562(18) 0.0546(17) 0.0727(19) -0.0293(13) 0.0192(14) -0.0145(13)
F21 0.123(3) 0.0399(18) 0.107(2) -0.0196(16) 0.064(2) -0.0022(16)
F22 0.100(2) 0.076(2) 0.093(2) 0.0208(16) 0.0513(18) 0.0502(19)
F23 0.0444(19) 0.109(2) 0.0641(19) 0.0092(16) 0.0089(15) 0.0211(15)
F24 0.0411(14) 0.0612(18) 0.0570(17) -0.0125(13) 0.0090(12) -0.0122(13)
F26 0.108(2) 0.0659(19) 0.065(2) 0.0103(16) 0.0209(17) 0.0505(17)
F27 0.118(3) 0.093(2) 0.100(3) -0.0085(18) 0.039(2) 0.061(2)
F28 0.128(3) 0.099(2) 0.103(3) -0.0004(19) 0.079(2) 0.029(2)
F29 0.150(3) 0.099(2) 0.084(2) 0.041(2) 0.076(2) 0.046(2)
F30 0.092(2) 0.073(2) 0.073(2) 0.0348(15) 0.0467(16) 0.0461(17)
F32 0.0521(17) 0.0585(19) 0.0704(19) -0.0028(14) -0.0071(13) -0.0120(14)
F33 0.0418(19) 0.105(2) 0.090(2) 0.0147(17) -0.0058(15) 0.0089(15)
F34 0.076(2) 0.077(2) 0.096(2) 0.0173(16) 0.0197(17) 0.0446(17)
F35 0.090(2) 0.0406(18) 0.104(2) -0.0081(16) 0.0140(17) 0.0119(15)
F36 0.0483(18) 0.0347(15) 0.112(2) 0.0006(14) 0.0076(15) -0.0029(13)

loop_
_atom_type_symbol
_atom_type_description
_atom_type_scat_dispersion_real
_atom_type_scat_dispersion_imag
_atom_type_scat_source
C C 0.0033 0.0016 'International Tables Vol C Tables 4.2.6.8 and 6.1.1.4'
H H 0.0000 0.0000 'International Tables Vol C Tables 4.2.6.8 and 6.1.1.4'
O O 0.0106 0.0060 'International Tables Vol C Tables 4.2.6.8 and 6.1.1.4'
F F 0.0171 0.0103 'International Tables Vol C Tables 4.2.6.8 and 6.1.1.4'
B B 0.0013 0.0007 'International Tables Vol C Tables 4.2.6.8 and 6.1.1.4'

loop_
_geom_angle_atom_site_label_1
_geom_angle_atom_site_label_2
_geom_angle_atom_site_label_3
_geom_angle
C2 C1 C6 113.7(4)
C2 C1 C45 123.3(4)
C6 C1 C45 123.1(4)
F2 C2 C1 118.5(4)
F2 C2 C3 116.8(4)
C1 C2 C3 124.6(4)
C4 C3 C2 117.3(5)
C3 C4 F4 118.4(5)
C3 C4 C5 122.4(4)
F4 C4 C5 119.1(4)
C4 C5 C6 117.5(4)
F6 C6 C5 116.9(4)
F6 C6 C1 118.7(4)
C5 C6 C1 124.3(4)
C12 C7 C8 114.4(4)
C12 C7 C44 123.4(4)
C8 C7 C44 122.1(4)
F8 C8 C9 117.1(4)
F8 C8 C7 119.3(4)
C9 C8 C7 123.6(4)
C10 C9 C8 117.6(4)
C9 C10 F10 118.1(5)
C9 C10 C11 123.9(4)
F10 C10 C11 118.0(5)
C10 C11 C12 116.7(4)
F12 C12 C11 116.4(4)
F12 C12 C7 119.8(4)
C11 C12 C7 123.8(4)
C18 C13 C14 113.4(4)
C18 C13 B2 120.7(4)
C14 C13 B2 126.0(4)
F14 C14 C15 114.9(4)
F14 C14 C13 120.9(4)
C15 C14 C13 124.2(4)
F15 C15 C16 120.0(5)
F15 C15 C14 120.7(5)
C16 C15 C14 119.3(4)
C17 C16 C15 119.9(4)
C17 C16 F16 119.9(5)
C15 C16 F16 120.2(5)
F17 C17 C16 120.2(4)
F17 C17 C18 121.0(4)
C16 C17 C18 118.8(4)
F18 C18 C13 119.7(4)
F18 C18 C17 115.9(4)
C13 C18 C17 124.4(4)
C20 C19 C24 113.2(4)
C20 C19 B2 122.8(4)
C24 C19 B2 123.8(4)
F20 C20 C21 116.3(4)
F20 C20 C19 119.6(4)
C21 C20 C19 124.1(4)
F21 C21 C22 120.4(5)
F21 C21 C20 120.2(5)
C22 C21 C20 119.4(4)
F22 C22 C23 120.2(5)
F22 C22 C21 119.9(5)
C23 C22 C21 119.8(4)
F23 C23 C22 120.6(4)
F23 C23 C24 120.8(5)
C22 C23 C24 118.6(4)
F24 C24 C23 116.0(4)
F24 C24 C19 119.3(4)
C23 C24 C19 124.8(4)
C26 C25 C30 113.6(4)
C26 C25 B4 120.1(4)
C30 C25 B4 126.2(4)
C27 C26 F26 117.1(4)
C27 C26 C25 124.6(4)
F26 C26 C25 118.3(4)
F27 C27 C28 120.1(5)
F27 C27 C26 120.6(5)
C28 C27 C26 119.3(4)
F28 C28 C27 120.8(5)
F28 C28 C29 120.2(5)
C27 C28 C29 119.1(5)
F29 C29 C28 118.6(5)
F29 C29 C30 121.8(4)
C28 C29 C30 119.6(5)
F30 C30 C29 115.7(4)
F30 C30 C25 120.4(4)
C29 C30 C25 123.9(4)
C32 C31 C36 112.8(4)
C32 C31 B4 125.6(4)
C36 C31 B4 121.4(4)
F32 C32 C33 115.8(4)
F32 C32 C31 119.6(4)
C33 C32 C31 124.6(4)
F33 C33 C34 121.4(5)
F33 C33 C32 119.4(5)
C34 C33 C32 119.1(4)
F34 C34 C35 121.1(5)
F34 C34 C33 119.3(5)
C35 C34 C33 119.6(4)
F35 C35 C34 119.0(4)
F35 C35 C36 121.3(4)
C34 C35 C36 119.7(4)
F36 C36 C35 115.7(4)
F36 C36 C31 120.2(4)
C35 C36 C31 124.1(4)
C38 C37 C42 117.8(7)
C38 C37 C43 120.5(8)
C42 C37 C43 121.7(9)
C39 C38 C37 122.1(7)
C38 C39 C40 120.2(8)
C41 C40 C39 117.3(8)
C42 C41 C40 120.3(9)
C41 C42 C37 122.4(8)
O3 C44 O2 124.4(4)
O3 C44 C7 118.6(4)
O2 C44 C7 116.9(4)
O4 C45 O1 126.0(4)
O4 C45 C1 117.2(4)
O1 C45 C1 116.9(4)
C45 O1 B2 129.4(3)
C44 O2 B2 128.5(3)
C44 O3 B4 144.1(3)
C45 O4 B4 148.0(3)
O2 B2 O1 105.2(3)
O2 B2 C13 106.2(3)
O1 B2 C13 104.6(3)
O2 B2 C19 113.0(3)
O1 B2 C19 111.6(3)
C13 B2 C19 115.4(3)
O3 B4 O4 112.3(3)
O3 B4 C31 108.5(3)
O4 B4 C31 108.0(3)
O3 B4 C25 107.1(3)
O4 B4 C25 103.6(3)
C31 B4 C25 117.4(3)

loop_
_geom_bond_atom_site_label_1
_geom_bond_atom_site_label_2
_geom_bond_distance
C1 C2 1.361(6)
C1 C6 1.372(5)
C1 C45 1.468(5)
C2 F2 1.326(5)
C2 C3 1.375(6)
C3 C4 1.341(6)
C4 F4 1.340(5)
C4 C5 1.344(6)
C5 C6 1.368(6)
C6 F6 1.337(5)
C7 C12 1.388(5)
C7 C8 1.398(6)
C7 C44 1.456(5)
C8 F8 1.335(4)
C8 C9 1.357(6)
C9 C10 1.342(6)
C10 F10 1.350(5)
C10 C11 1.361(6)
C11 C12 1.370(6)
C12 F12 1.339(5)
C13 C18 1.372(5)
C13 C14 1.374(6)
C13 B2 1.604(6)
C14 F14 1.342(5)
C14 C15 1.371(6)
C15 F15 1.344(5)
C15 C16 1.354(6)
C16 C17 1.352(6)
C16 F16 1.362(5)
C17 F17 1.342(5)
C17 C18 1.380(6)
C18 F18 1.349(5)
C19 C20 1.374(5)
C19 C24 1.379(5)
C19 B2 1.617(6)
C20 F20 1.353(5)
C20 C21 1.371(6)
C21 F21 1.344(5)
C21 C22 1.365(6)
C22 F22 1.346(5)
C22 C23 1.351(6)
C23 F23 1.331(5)
C23 C24 1.379(6)
C24 F24 1.359(4)
C25 C26 1.368(6)
C25 C30 1.377(6)
C25 B4 1.614(6)
C26 C27 1.360(6)
C26 F26 1.366(5)
C27 F27 1.351(5)
C27 C28 1.362(7)
C28 F28 1.343(5)
C28 C29 1.362(6)
C29 F29 1.333(5)
C29 C30 1.363(6)
C30 F30 1.342(5)
C31 C32 1.381(5)
C31 C36 1.384(5)
C31 B4 1.592(6)
C32 F32 1.360(5)
C32 C33 1.378(6)
C33 F33 1.343(5)
C33 C34 1.355(6)
C34 F34 1.339(5)
C34 C35 1.352(6)
C35 F35 1.336(5)
C35 C36 1.376(6)
C36 F36 1.338(5)
C37 C38 1.347(8)
C37 C42 1.352(9)
C37 C43 1.509(8)
C38 C39 1.333(9)
C39 C40 1.393(11)
C40 C41 1.374(11)
C41 C42 1.332(10)
C44 O3 1.260(5)
C44 O2 1.273(4)
C45 O4 1.248(4)
C45 O1 1.263(4)
O1 B2 1.525(5)
O2 B2 1.507(5)
O3 B4 1.502(5)
O4 B4 1.532(5)
